data_4512735
loop_
_publ_author_name
'Guedes, Guilherme P.'
'Santos, Igor F.'
'Mercante, Luiza A.'
'Speziali, Nivaldo L.'
'Resende, Jackson A. L. C.'
'Bernardino, Alice M. R.'
'Andruh, Marius'
'Vaz, Maria G. F.'

_publ_section_title
;
 A New Quartz-like Metal--Organic Framework Constructed from a Versatile
 Pyrazole-Based Spacer
;
_journal_issue 3
_journal_name_full 'Crystal Growth &amp; Design'
_journal_page_first 1027
_journal_paper_doi 10.1021/cg5018328
_journal_volume 15
_journal_year 2015
_chemical_absolute_configuration unk
_chemical_formula_moiety 'C41 H36 Cu2 N12 O9, C H4 O'
_chemical_formula_sum 'C42 H40 Cu2 N12 O10'
_chemical_formula_weight 999.96
_space_group_IT_number 4
_symmetry_cell_setting monoclinic
_symmetry_space_group_name_Hall 'P 2yb'
_symmetry_space_group_name_H-M 'P 1 21 1'
_atom_sites_solution_hydrogens geom
_atom_sites_solution_primary direct
_atom_sites_solution_secondary difmap
_audit_creation_date 2014-11-27T14:04:59-00:00
_audit_creation_method 'WinGX routine CIF_UPDATE'
_cell_angle_alpha 90
_cell_angle_beta 115.446(6)
_cell_angle_gamma 90
_cell_formula_units_Z 2
_cell_length_a 12.4202(6)
_cell_length_b 13.8430(6)
_cell_length_c 13.9603(8)
_cell_measurement_temperature 140(2)
_cell_measurement_theta_max 29.2
_cell_measurement_theta_min 1.9
_cell_volume 2167.4(2)
_computing_cell_refinement
;
CrysAlisPro, Agilent Technologies,
Version 1.171.35.21 (release 20-01-2012 CrysAlis171 .NET)
(compiled Jan 23 2012,18:06:46)
;
_computing_data_collection
;
CrysAlisPro, Agilent Technologies,
Version 1.171.35.21 (release 20-01-2012 CrysAlis171 .NET)
(compiled Jan 23 2012,18:06:46)
;
_computing_data_reduction
;
CrysAlisPro, Agilent Technologies,
Version 1.171.35.21 (release 20-01-2012 CrysAlis171 .NET)
(compiled Jan 23 2012,18:06:46)
;
_computing_structure_refinement 'SHELXL-97 (Sheldrick, 1997)'
_computing_structure_solution 'SHELXS-97 (Sheldrick, 1990)'
_diffrn_ambient_temperature 140(2)
_diffrn_measured_fraction_theta_full 0.987
_diffrn_measured_fraction_theta_max 0.987
_diffrn_measurement_device_type 'Xcalibur, Atlas, Gemini ultra'
_diffrn_measurement_method '\w scans'
_diffrn_radiation_monochromator graphite
_diffrn_radiation_source 'Enhance (Mo) X-ray Source'
_diffrn_radiation_type MoK\a
_diffrn_radiation_wavelength 0.71073
_diffrn_reflns_av_R_equivalents 0.0591
_diffrn_reflns_av_unetI/netI 0.1212
_diffrn_reflns_limit_h_max 15
_diffrn_reflns_limit_h_min -15
_diffrn_reflns_limit_k_max 15
_diffrn_reflns_limit_k_min -17
_diffrn_reflns_limit_l_max 15
_diffrn_reflns_limit_l_min -17
_diffrn_reflns_number 14139
_diffrn_reflns_theta_full 26.37
_diffrn_reflns_theta_max 26.37
_diffrn_reflns_theta_min 2.34
_exptl_absorpt_coefficient_mu 1.055
_exptl_absorpt_correction_T_max 0.909
_exptl_absorpt_correction_T_min 0.838
_exptl_absorpt_correction_type multi-scan
_exptl_absorpt_process_details
;
CrysAlisPro, Oxford Diffraction Ltd.,
Version 1.171.33.55 (release 05-01-2010 CrysAlis171 .NET)
(compiled Jan  5 2010,16:28:46)
Empirical absorption correction using spherical harmonics,
 implemented in SCALE3 ABSPACK scaling algorithm.
;
_exptl_crystal_colour green
_exptl_crystal_density_diffrn 1.532
_exptl_crystal_density_method 'not measured'
_exptl_crystal_description block
_exptl_crystal_F_000 1028
_exptl_crystal_size_max 0.21
_exptl_crystal_size_mid 0.14
_exptl_crystal_size_min 0.09
_refine_diff_density_max 0.814
_refine_diff_density_min -0.661
_refine_diff_density_rms 0.103
_refine_ls_abs_structure_details 'Flack H D (1983), Acta Cryst. A39, 876-881'
_refine_ls_abs_structure_Flack 0.131(16)
_refine_ls_extinction_method none
_refine_ls_goodness_of_fit_ref 1.015
_refine_ls_hydrogen_treatment constr
_refine_ls_matrix_type full
_refine_ls_number_parameters 478
_refine_ls_number_reflns 7859
_refine_ls_number_restraints 38
_refine_ls_restrained_S_all 1.017
_refine_ls_R_factor_all 0.0913
_refine_ls_R_factor_gt 0.0602
_refine_ls_shift/su_max 0.003
_refine_ls_shift/su_mean 0
_refine_ls_structure_factor_coef Fsqd
_refine_ls_weighting_details 'calc w=1/[\s^2^(Fo^2^)+(0.0474P)^2^+0.0000P] where P=(Fo^2^+2Fc^2^)/3'
_refine_ls_weighting_scheme calc
_refine_ls_wR_factor_gt 0.1098
_refine_ls_wR_factor_ref 0.1228
_reflns_number_gt 5874
_reflns_number_total 8869
_reflns_threshold_expression >2sigma(I)
_cod_data_source_file cg5018328_si_003.cif
_cod_data_source_block cul7
_cod_depositor_comments 'Adding full bibliography for 4512735--4512736.cif.'
_cod_original_cell_volume 2167.39(19)
_cod_original_sg_symbol_H-M 'P 21'
_cod_database_code 4512735

loop_
_symmetry_equiv_pos_as_xyz
'x, y, z'
'-x, y+1/2, -z'

loop_
_atom_site_label
_atom_site_type_symbol
_atom_site_fract_x
_atom_site_fract_y
_atom_site_fract_z
_atom_site_U_iso_or_equiv
_atom_site_adp_type
_atom_site_occupancy
_atom_site_symmetry_multiplicity
_atom_site_calc_flag
_atom_site_refinement_flags
Cu1 Cu 0.51797(5) 0.21504(5) 0.13297(5) 0.01233(18) Uani 1 1 d .
Cu2 Cu 0.41988(6) 0.26741(5) 0.25801(5) 0.01254(18) Uani 1 1 d .
O5 O 0.2665(3) 0.2276(3) 0.1472(3) 0.0158(10) Uani 1 1 d .
O7 O 0.4048(3) 0.3920(3) 0.1872(3) 0.0162(10) Uani 1 1 d .
O6 O 0.3469(3) 0.2016(3) 0.0322(3) 0.0145(10) Uani 1 1 d .
O1 O 0.5132(3) 0.0842(3) 0.1909(3) 0.0207(11) Uani 1 1 d .
O3 O 0.5822(3) 0.3007(3) 0.3582(3) 0.0174(11) Uani 1 1 d .
O8 O 0.5129(3) 0.3516(3) 0.0976(3) 0.0165(10) Uani 1 1 d .
O9 O 0.3330(3) 0.3052(3) 0.3551(3) 0.0232(11) Uani 1 1 d .
H9 H 0.3643 0.282 0.426 0.028 Uiso 1 1 calc R
O2 O 0.4487(3) 0.1346(3) 0.3106(3) 0.0176(10) Uani 1 1 d .
O4 O 0.6698(3) 0.2368(3) 0.2607(3) 0.0197(11) Uani 1 1 d .
N8 N -0.0008(4) 0.1339(4) -0.1782(4) 0.0229(14) Uani 1 1 d .
N12 N 0.2965(4) 0.5751(4) 0.1512(4) 0.0168(12) Uani 1 1 d .
H12A H 0.25 0.6235 0.1498 0.02 Uiso 1 1 calc R
H12B H 0.3001 0.5231 0.1889 0.02 Uiso 1 1 calc R
N11 N 0.6372(4) 0.1562(4) -0.0362(4) 0.0151(12) Uani 1 1 d .
C33 C 0.3623(5) 0.5804(5) 0.0957(5) 0.0144(14) Uani 1 1 d .
C31 C 0.4548(5) 0.4119(5) 0.1270(5) 0.0101(14) Uani 1 1 d .
N1 N 0.5706(5) -0.1750(4) 0.3626(4) 0.0239(14) Uani 1 1 d .
N9 N 0.1939(4) 0.1455(5) -0.1754(4) 0.0300(16) Uani 1 1 d .
H9A H 0.167 0.1287 -0.2425 0.036 Uiso 1 1 calc R
H9B H 0.2701 0.1583 -0.1382 0.036 Uiso 1 1 calc R
C32 C 0.4391(5) 0.5097(5) 0.0853(5) 0.0132(14) Uani 1 1 d .
N6 N 0.7325(4) 0.3694(4) 0.5644(4) 0.0243(14) Uani 1 1 d .
H6A H 0.7587 0.3953 0.628 0.029 Uiso 1 1 calc R
H6B H 0.6554 0.3626 0.5254 0.029 Uiso 1 1 calc R
N7 N -0.0555(4) 0.1482(5) -0.1116(4) 0.0277(15) Uani 1 1 d .
C21 C 0.2608(5) 0.2044(5) 0.0572(4) 0.0142(13) Uani 1 1 d .
N4 N 0.9308(4) 0.3481(5) 0.5823(4) 0.0281(15) Uani 1 1 d .
N2 N 0.5357(4) -0.1418(4) 0.4394(4) 0.0260(14) Uani 1 1 d .
C14 C 0.8101(5) 0.3402(5) 0.5268(5) 0.0190(16) Uani 1 1 d .
C26 C -0.0223(6) 0.0395(5) -0.3324(5) 0.0263(7) Uani 1 1 d .
H26 H 0.0557 0.0143 -0.2934 0.032 Uiso 1 1 calc R
N10 N 0.5629(4) 0.1399(4) 0.0132(4) 0.0162(12) Uani 1 1 d .
N5 N 0.9891(5) 0.3120(5) 0.5251(5) 0.0397(19) Uani 1 1 d .
C22 C 0.1427(5) 0.1765(5) -0.0253(5) 0.0188(16) Uani 1 1 d .
C36 C 0.7020(6) 0.2976(5) -0.1007(7) 0.0378(8) Uani 1 1 d .
H36 H 0.653 0.2787 -0.1717 0.045 Uiso 1 1 calc R
C24 C 0.1170(5) 0.1518(5) -0.1287(5) 0.0214(16) Uani 1 1 d .
C25 C -0.0703(6) 0.1037(5) -0.2856(5) 0.0263(7) Uani 1 1 d .
C23 C 0.0319(5) 0.1746(5) -0.0203(5) 0.0245(17) Uani 1 1 d .
H23 H 0.0213 0.1905 0.0413 0.029 Uiso 1 1 calc R
C20 C 0.9655(6) 0.3673(6) 0.7665(6) 0.0406(9) Uani 1 1 d .
H20 H 0.8966 0.3295 0.7529 0.049 Uiso 1 1 calc R
C30 C -0.1850(5) 0.1383(5) -0.3391(5) 0.0263(7) Uani 1 1 d .
H30 H -0.2176 0.1813 -0.3054 0.032 Uiso 1 1 calc R
C34 C 0.4823(5) 0.5533(4) 0.0181(5) 0.0141(14) Uani 1 1 d .
H34 H 0.5381 0.5237 -0.0025 0.017 Uiso 1 1 calc R
C1 C 0.4900(5) 0.0706(5) 0.2700(5) 0.0181(15) Uani 1 1 d .
C12 C 0.7891(5) 0.2980(5) 0.4288(5) 0.0204(16) Uani 1 1 d .
C35 C 0.7063(6) 0.2429(5) -0.0165(6) 0.0378(8) Uani 1 1 d .
C15 C 0.9990(6) 0.3849(6) 0.6865(6) 0.0406(9) Uani 1 1 d .
C2 C 0.5101(5) -0.0248(5) 0.3178(5) 0.0162(15) Uani 1 1 d .
C5 C 0.6253(7) -0.2676(6) 0.3740(6) 0.0386(8) Uani 1 1 d U
C13 C 0.9042(5) 0.2818(6) 0.4348(5) 0.0333(19) Uani 1 1 d .
H13 H 0.9187 0.2524 0.3799 0.04 Uiso 1 1 calc R
C11 C 0.6726(5) 0.2755(5) 0.3428(5) 0.0190(15) Uani 1 1 d .
C27 C -0.0903(5) 0.0121(5) -0.4383(5) 0.0263(7) Uani 1 1 d .
H27 H -0.0585 -0.0323 -0.4713 0.032 Uiso 1 1 calc R
C28 C -0.2041(5) 0.0496(5) -0.4950(5) 0.0263(7) Uani 1 1 d .
H28 H -0.248 0.0345 -0.568 0.032 Uiso 1 1 calc R
N3 N 0.5886(5) -0.1189(5) 0.2080(5) 0.0332(16) Uani 1 1 d .
H3A H 0.5787 -0.073 0.1613 0.04 Uiso 1 1 calc R
H3B H 0.6186 -0.1751 0.2023 0.04 Uiso 1 1 calc R
C37 C 0.7711(6) 0.3810(6) -0.0794(6) 0.0378(8) Uani 1 1 d .
H37 H 0.769 0.4201 -0.1361 0.045 Uiso 1 1 calc R
C6 C 0.7476(6) -0.2719(6) 0.4030(5) 0.0386(8) Uani 1 1 d U
H6 H 0.7937 -0.2146 0.4151 0.046 Uiso 1 1 calc R
C40 C 0.7787(6) 0.2686(6) 0.0881(6) 0.0378(8) Uani 1 1 d .
H40 H 0.7814 0.2297 0.1451 0.045 Uiso 1 1 calc R
C16 C 1.0998(6) 0.4387(6) 0.7060(6) 0.0406(9) Uani 1 1 d .
H16 H 1.1237 0.4501 0.6509 0.049 Uiso 1 1 calc R
C29 C -0.2528(6) 0.1088(5) -0.4447(5) 0.0263(7) Uani 1 1 d .
H29 H -0.333 0.13 -0.4816 0.032 Uiso 1 1 calc R
C3 C 0.5007(6) -0.0511(5) 0.4091(5) 0.0268(17) Uani 1 1 d .
H3 H 0.4721 -0.009 0.4467 0.032 Uiso 1 1 calc R
C4 C 0.5574(6) -0.1028(5) 0.2897(5) 0.0238(17) Uani 1 1 d .
C39 C 0.8471(6) 0.3521(6) 0.1077(6) 0.0378(8) Uani 1 1 d .
H39 H 0.8966 0.3712 0.1785 0.045 Uiso 1 1 calc R
C38 C 0.8428(6) 0.4067(6) 0.0242(6) 0.0378(8) Uani 1 1 d .
H38 H 0.8901 0.4635 0.038 0.045 Uiso 1 1 calc R
C8 C 0.7321(7) -0.4434(6) 0.3917(6) 0.0386(8) Uani 1 1 d U
H8 H 0.7687 -0.5044 0.3955 0.046 Uiso 1 1 calc R
C10 C 0.5565(7) -0.3490(6) 0.3556(6) 0.0386(8) Uani 1 1 d U
H10 H 0.4738 -0.3444 0.3376 0.046 Uiso 1 1 calc R
C7 C 0.7999(7) -0.3617(6) 0.4138(6) 0.0386(8) Uani 1 1 d U
H7 H 0.8836 -0.3666 0.4367 0.046 Uiso 1 1 calc R
C19 C 1.0321(6) 0.4046(6) 0.8678(6) 0.0406(9) Uani 1 1 d .
H19 H 1.0086 0.3927 0.9232 0.049 Uiso 1 1 calc R
C17 C 1.1665(6) 0.4763(6) 0.8073(6) 0.0406(9) Uani 1 1 d .
H17 H 1.2354 0.5141 0.8207 0.049 Uiso 1 1 calc R
C18 C 1.1331(6) 0.4592(6) 0.8870(6) 0.0406(9) Uani 1 1 d .
H18 H 1.1791 0.4847 0.9559 0.049 Uiso 1 1 calc R
C41 C 0.2287(6) 0.3646(6) 0.3165(6) 0.0327(18) Uani 1 1 d .
H41A H 0.202 0.3734 0.3726 0.049 Uiso 1 1 calc R
H41B H 0.1653 0.3334 0.2551 0.049 Uiso 1 1 calc R
H41C H 0.2472 0.4276 0.2954 0.049 Uiso 1 1 calc R
C9 C 0.6108(7) -0.4389(6) 0.3638(6) 0.0386(8) Uani 1 1 d U
H9C H 0.565 -0.4964 0.3504 0.046 Uiso 1 1 calc R
O1M O 0.7649(4) 0.5483(4) 0.6904(5) 0.0431(15) Uani 1 1 d D
H1M H 0.7005 0.5792 0.6671 0.065 Uiso 1 1 calc R
C1M C 0.8561(6) 0.6095(6) 0.7028(7) 0.043(2) Uani 1 1 d D
H1MA H 0.8309 0.6528 0.6415 0.064 Uiso 1 1 calc R
H1MB H 0.9254 0.5719 0.7083 0.064 Uiso 1 1 calc R
H1MC H 0.8774 0.6477 0.7675 0.064 Uiso 1 1 calc R

loop_
_atom_site_aniso_label
_atom_site_aniso_U_11
_atom_site_aniso_U_22
_atom_site_aniso_U_33
_atom_site_aniso_U_23
_atom_site_aniso_U_13
_atom_site_aniso_U_12
Cu1 0.0118(3) 0.0110(4) 0.0130(4) 0.0001(4) 0.0041(3) -0.0002(3)
Cu2 0.0126(3) 0.0115(4) 0.0113(4) 0.0003(3) 0.0031(3) -0.0013(3)
O5 0.0142(19) 0.017(3) 0.016(2) -0.003(2) 0.0070(16) -0.0024(19)
O7 0.016(2) 0.019(3) 0.015(2) 0.001(2) 0.0079(18) -0.0023(19)
O6 0.0097(18) 0.019(3) 0.013(2) -0.003(2) 0.0041(16) -0.0031(19)
O1 0.019(2) 0.019(3) 0.019(2) 0.003(2) 0.0028(19) -0.0008(19)
O3 0.010(2) 0.018(3) 0.018(2) -0.0052(19) 0.0007(18) -0.0034(18)
O8 0.018(2) 0.011(3) 0.023(2) -0.002(2) 0.0117(19) -0.0038(18)
O9 0.029(2) 0.026(3) 0.018(2) -0.001(2) 0.014(2) 0.003(2)
O2 0.020(2) 0.011(3) 0.021(2) 0.000(2) 0.0081(19) 0.0006(19)
O4 0.0151(19) 0.024(3) 0.015(2) -0.002(2) 0.0016(17) -0.0012(18)
N8 0.017(3) 0.034(4) 0.014(3) -0.002(3) 0.003(2) -0.003(2)
N12 0.020(3) 0.021(3) 0.017(3) 0.010(2) 0.016(2) 0.010(2)
N11 0.011(2) 0.013(3) 0.022(3) -0.001(3) 0.008(2) 0.000(2)
C33 0.011(3) 0.014(4) 0.016(3) 0.000(3) 0.003(3) 0.004(3)
C31 0.004(3) 0.014(4) 0.009(3) -0.003(3) 0.000(2) -0.002(3)
N1 0.032(3) 0.019(4) 0.019(3) 0.004(3) 0.010(3) 0.001(3)
N9 0.019(3) 0.053(5) 0.020(3) -0.006(3) 0.011(2) -0.010(3)
C32 0.011(3) 0.012(4) 0.014(3) 0.000(3) 0.003(3) -0.002(3)
N6 0.015(3) 0.029(4) 0.017(3) -0.011(3) -0.004(2) 0.001(2)
N7 0.018(3) 0.042(4) 0.025(3) -0.006(3) 0.011(2) -0.006(3)
C21 0.021(3) 0.009(4) 0.012(3) 0.000(3) 0.006(2) -0.002(3)
N4 0.018(3) 0.036(4) 0.029(3) -0.015(3) 0.009(3) -0.007(3)
N2 0.023(3) 0.025(4) 0.025(3) 0.003(3) 0.005(2) 0.009(3)
C14 0.017(3) 0.015(4) 0.017(3) -0.002(3) 0.000(3) 0.001(3)
C26 0.0269(14) 0.0234(17) 0.0210(15) 0.0022(12) 0.0030(11) -0.0096(12)
N10 0.019(3) 0.015(3) 0.017(3) -0.003(2) 0.009(2) 0.000(2)
N5 0.019(3) 0.065(5) 0.030(3) -0.020(3) 0.006(3) -0.011(3)
C22 0.016(3) 0.027(4) 0.013(3) -0.002(3) 0.007(3) -0.008(3)
C36 0.0399(17) 0.029(2) 0.053(2) -0.0089(16) 0.0282(16) -0.0133(14)
C24 0.017(3) 0.026(4) 0.022(4) 0.009(3) 0.009(3) 0.005(3)
C25 0.0269(14) 0.0234(17) 0.0210(15) 0.0022(12) 0.0030(11) -0.0096(12)
C23 0.015(3) 0.036(5) 0.015(3) -0.004(3) 0.000(3) -0.008(3)
C20 0.0212(15) 0.057(2) 0.0328(18) -0.0137(17) 0.0016(13) -0.0046(14)
C30 0.0269(14) 0.0234(17) 0.0210(15) 0.0022(12) 0.0030(11) -0.0096(12)
C34 0.014(3) 0.011(4) 0.015(3) 0.001(3) 0.003(2) 0.006(3)
C1 0.011(3) 0.022(4) 0.016(3) 0.001(3) 0.000(3) -0.002(3)
C12 0.020(3) 0.017(4) 0.019(3) -0.002(3) 0.004(3) -0.003(3)
C35 0.0399(17) 0.029(2) 0.053(2) -0.0089(16) 0.0282(16) -0.0133(14)
C15 0.0212(15) 0.057(2) 0.0328(18) -0.0137(17) 0.0016(13) -0.0046(14)
C2 0.013(3) 0.014(4) 0.017(3) -0.001(3) 0.001(3) -0.001(3)
C5 0.0516(19) 0.026(2) 0.0323(17) 0.0033(15) 0.0124(16) 0.0065(15)
C13 0.024(3) 0.049(6) 0.027(4) -0.009(4) 0.011(3) 0.002(4)
C11 0.016(3) 0.016(4) 0.017(3) 0.007(3) 0.000(3) 0.000(3)
C27 0.0269(14) 0.0234(17) 0.0210(15) 0.0022(12) 0.0030(11) -0.0096(12)
C28 0.0269(14) 0.0234(17) 0.0210(15) 0.0022(12) 0.0030(11) -0.0096(12)
N3 0.040(3) 0.022(4) 0.038(4) 0.012(3) 0.017(3) 0.017(3)
C37 0.0399(17) 0.029(2) 0.053(2) -0.0089(16) 0.0282(16) -0.0133(14)
C6 0.0516(19) 0.026(2) 0.0323(17) 0.0033(15) 0.0124(16) 0.0065(15)
C40 0.0399(17) 0.029(2) 0.053(2) -0.0089(16) 0.0282(16) -0.0133(14)
C16 0.0212(15) 0.057(2) 0.0328(18) -0.0137(17) 0.0016(13) -0.0046(14)
C29 0.0269(14) 0.0234(17) 0.0210(15) 0.0022(12) 0.0030(11) -0.0096(12)
C3 0.029(4) 0.023(5) 0.026(4) 0.013(3) 0.009(3) 0.008(3)
C4 0.029(4) 0.023(5) 0.016(4) -0.001(3) 0.006(3) -0.009(3)
C39 0.0399(17) 0.029(2) 0.053(2) -0.0089(16) 0.0282(16) -0.0133(14)
C38 0.0399(17) 0.029(2) 0.053(2) -0.0089(16) 0.0282(16) -0.0133(14)
C8 0.0516(19) 0.026(2) 0.0323(17) 0.0033(15) 0.0124(16) 0.0065(15)
C10 0.0516(19) 0.026(2) 0.0323(17) 0.0033(15) 0.0124(16) 0.0065(15)
C7 0.0516(19) 0.026(2) 0.0323(17) 0.0033(15) 0.0124(16) 0.0065(15)
C19 0.0212(15) 0.057(2) 0.0328(18) -0.0137(17) 0.0016(13) -0.0046(14)
C17 0.0212(15) 0.057(2) 0.0328(18) -0.0137(17) 0.0016(13) -0.0046(14)
C18 0.0212(15) 0.057(2) 0.0328(18) -0.0137(17) 0.0016(13) -0.0046(14)
C41 0.028(4) 0.034(5) 0.038(4) -0.002(4) 0.015(3) 0.008(3)
C9 0.0516(19) 0.026(2) 0.0323(17) 0.0033(15) 0.0124(16) 0.0065(15)
O1M 0.031(3) 0.032(3) 0.069(4) -0.019(3) 0.024(3) -0.001(2)
C1M 0.023(4) 0.041(6) 0.060(5) -0.001(4) 0.014(4) 0.005(4)

loop_
_atom_type_symbol
_atom_type_description
_atom_type_scat_dispersion_real
_atom_type_scat_dispersion_imag
_atom_type_scat_source
C C 0.0033 0.0016 'International Tables Vol C Tables 4.2.6.8 and 6.1.1.4'
H H 0 0 'International Tables Vol C Tables 4.2.6.8 and 6.1.1.4'
O O 0.0106 0.006 'International Tables Vol C Tables 4.2.6.8 and 6.1.1.4'
N N 0.0061 0.0033 'International Tables Vol C Tables 4.2.6.8 and 6.1.1.4'
Cu Cu 0.3201 1.2651 'International Tables Vol C Tables 4.2.6.8 and 6.1.1.4'

loop_
_geom_angle_atom_site_label_1
_geom_angle_atom_site_label_2
_geom_angle_atom_site_label_3
_geom_angle
_geom_angle_site_symmetry_1
O8 Cu1 O4 89.70(17) .
O8 Cu1 O6 90.21(17) .
O4 Cu1 O6 164.43(17) .
O8 Cu1 O1 168.7(2) .
O4 Cu1 O1 87.46(17) .
O6 Cu1 O1 89.59(17) .
O8 Cu1 N10 104.7(2) .
O4 Cu1 N10 107.28(17) .
O6 Cu1 N10 87.79(17) .
O1 Cu1 N10 86.63(19) .
O8 Cu1 Cu2 85.81(13) .
O4 Cu1 Cu2 83.89(13) .
O6 Cu1 Cu2 80.57(12) .
O1 Cu1 Cu2 82.99(14) .
N10 Cu1 Cu2 164.42(14) .
O5 Cu2 O3 173.03(18) .
O5 Cu2 O2 89.46(18) .
O3 Cu2 O2 89.27(17) .
O5 Cu2 O7 89.98(17) .
O3 Cu2 O7 89.95(17) .
O2 Cu2 O7 168.87(19) .
O5 Cu2 O9 89.14(16) .
O3 Cu2 O9 97.78(17) .
O2 Cu2 O9 93.04(17) .
O7 Cu2 O9 98.07(18) .
O5 Cu2 Cu1 88.20(12) .
O3 Cu2 Cu1 84.87(13) .
O2 Cu2 Cu1 85.84(13) .
O7 Cu2 Cu1 83.04(13) .
O9 Cu2 Cu1 177.12(12) .
C21 O5 Cu2 118.5(3) .
C31 O7 Cu2 123.8(4) .
C21 O6 Cu1 125.2(4) .
C1 O1 Cu1 123.0(4) .
C11 O3 Cu2 121.7(4) .
C31 O8 Cu1 120.8(4) .
C41 O9 Cu2 121.7(4) .
C1 O2 Cu2 122.1(4) .
C11 O4 Cu1 122.0(4) .
C24 N8 N7 111.6(5) .
C24 N8 C25 128.7(6) .
N7 N8 C25 119.7(5) .
C33 N11 N10 111.2(5) 2_645
C33 N11 C35 127.9(6) 2_645
N10 N11 C35 120.9(5) .
N11 C33 N12 124.3(6) 2_655
N11 C33 C32 107.2(6) 2_655
N12 C33 C32 128.5(6) .
O7 C31 O8 125.0(6) .
O7 C31 C32 116.6(5) .
O8 C31 C32 118.4(6) .
C4 N1 N2 110.5(6) .
C4 N1 C5 129.0(6) .
N2 N1 C5 120.0(6) .
C34 C32 C33 103.8(6) .
C34 C32 C31 130.2(6) .
C33 C32 C31 125.6(6) .
C23 N7 N8 104.5(5) .
O6 C21 O5 126.1(5) .
O6 C21 C22 117.0(5) .
O5 C21 C22 117.0(5) .
C14 N4 N5 111.3(5) .
C14 N4 C15 129.4(6) .
N5 N4 C15 119.3(5) .
C3 N2 N1 103.4(6) .
N6 C14 N4 123.5(6) .
N6 C14 C12 129.9(5) .
N4 C14 C12 106.6(6) .
C25 C26 C27 119.1(6) .
C34 N10 N11 105.3(5) 2_645
C34 N10 Cu1 117.7(4) 2_645
N11 N10 Cu1 136.8(4) .
C13 N5 N4 105.4(5) .
C24 C22 C23 104.8(5) .
C24 C22 C21 125.9(6) .
C23 C22 C21 129.2(6) .
C35 C36 C37 118.6(7) .
N8 C24 N9 124.7(6) .
N8 C24 C22 107.2(6) .
N9 C24 C22 128.1(6) .
C26 C25 C30 121.5(6) .
C26 C25 N8 119.6(6) .
C30 C25 N8 118.9(7) .
N7 C23 C22 111.9(6) .
C15 C20 C19 120.4(7) .
C25 C30 C29 118.7(7) .
N10 C34 C32 112.5(5) 2_655
O1 C1 O2 124.8(6) .
O1 C1 C2 118.4(6) .
O2 C1 C2 116.8(6) .
C14 C12 C13 104.4(5) .
C14 C12 C11 126.4(6) .
C13 C12 C11 129.3(6) .
C36 C35 C40 121.6(7) .
C36 C35 N11 119.7(7) .
C40 C35 N11 118.7(7) .
C20 C15 C16 120.1(7) .
C20 C15 N4 120.8(7) .
C16 C15 N4 119.0(7) .
C4 C2 C3 106.0(6) .
C4 C2 C1 126.8(6) .
C3 C2 C1 126.8(7) .
C10 C5 C6 122.1(7) .
C10 C5 N1 119.3(7) .
C6 C5 N1 118.5(7) .
N5 C13 C12 112.3(7) .
O4 C11 O3 126.1(5) .
O4 C11 C12 118.1(5) .
O3 C11 C12 115.7(6) .
C28 C27 C26 120.2(7) .
C29 C28 C27 119.6(6) .
C38 C37 C36 119.9(8) .
C7 C6 C5 118.2(7) .
C39 C40 C35 118.9(7) .
C15 C16 C17 119.7(8) .
C28 C29 C30 120.7(6) .
N2 C3 C2 113.3(7) .
C2 C4 N3 132.7(7) .
C2 C4 N1 106.8(6) .
N3 C4 N1 120.5(7) .
C38 C39 C40 119.6(7) .
C39 C38 C37 121.4(7) .
C7 C8 C9 121.1(7) .
C5 C10 C9 118.6(7) .
C8 C7 C6 120.4(7) .
C18 C19 C20 119.3(8) .
C18 C17 C16 120.3(7) .
C17 C18 C19 120.2(7) .
C8 C9 C10 119.4(7) .

loop_
_geom_bond_atom_site_label_1
_geom_bond_atom_site_label_2
_geom_bond_distance
_geom_bond_site_symmetry_2
Cu1 O8 1.948(4) .
Cu1 O4 1.985(4) .
Cu1 O6 1.990(3) .
Cu1 O1 1.995(5) .
Cu1 N10 2.234(5) .
Cu1 Cu2 2.6238(10) .
Cu2 O5 1.948(4) .
Cu2 O3 1.952(4) .
Cu2 O2 1.955(4) .
Cu2 O7 1.957(4) .
Cu2 O9 2.129(4) .
O5 C21 1.269(7) .
O7 C31 1.272(7) .
O6 C21 1.260(7) .
O1 C1 1.269(7) .
O3 C11 1.280(7) .
O8 C31 1.281(7) .
O9 C41 1.430(7) .
O2 C1 1.271(8) .
O4 C11 1.252(7) .
N8 C24 1.346(7) .
N8 N7 1.382(7) .
N8 C25 1.433(8) .
N12 C33 1.349(8) .
N11 C33 1.341(8) 2_645
N11 N10 1.388(7) .
N11 C35 1.431(8) .
C33 N11 1.340(8) 2_655
C33 C32 1.417(9) .
C31 C32 1.453(9) .
N1 C4 1.385(9) .
N1 N2 1.395(8) .
N1 C5 1.428(9) .
N9 C24 1.370(8) .
C32 C34 1.402(8) .
N6 C14 1.343(8) .
N7 C23 1.323(8) .
C21 C22 1.475(8) .
N4 C14 1.364(7) .
N4 N5 1.382(8) .
N4 C15 1.426(9) .
N2 C3 1.336(9) .
C14 C12 1.404(9) .
C26 C25 1.380(10) .
C26 C27 1.404(9) .
N10 C34 1.316(8) 2_645
N5 C13 1.317(8) .
C22 C24 1.380(9) .
C22 C23 1.407(8) .
C36 C35 1.381(10) .
C36 C37 1.392(10) .
C25 C30 1.380(9) .
C20 C15 1.371(11) .
C20 C19 1.395(10) .
C30 C29 1.408(9) .
C34 N10 1.316(8) 2_655
C1 C2 1.452(9) .
C12 C13 1.415(9) .
C12 C11 1.463(8) .
C35 C40 1.392(10) .
C15 C16 1.380(10) .
C2 C4 1.365(10) .
C2 C3 1.379(9) .
C5 C10 1.370(10) .
C5 C6 1.395(10) .
C27 C28 1.390(8) .
C28 C29 1.377(10) .
N3 C4 1.371(9) .
C37 C38 1.380(10) .
C6 C7 1.380(10) .
C40 C39 1.391(10) .
C16 C17 1.396(10) .
C39 C38 1.370(11) .
C8 C7 1.364(10) .
C8 C9 1.387(10) .
C10 C9 1.395(10) .
C19 C18 1.388(10) .
C17 C18 1.366(11) .
O1M C1M 1.364(7) .

loop_
_geom_hbond_atom_site_label_D
_geom_hbond_atom_site_label_H
_geom_hbond_atom_site_label_A
_geom_hbond_distance_DH
_geom_hbond_distance_HA
_geom_hbond_distance_DA
_geom_hbond_angle_DHA
_geom_hbond_site_symmetry_A
O9 H9 N2 0.95 2.04 2.721(7) 126.7 2_656
N12 H12A N7 0.88 2.26 2.977(7) 138.1 2
N12 H12B O7 0.88 2.24 2.811(7) 122.5 .
N9 H9B O6 0.88 2.23 2.806(7) 122.7 .
N6 H6A O1M 0.88 2.28 2.964(8) 134.6 .
N6 H6B O3 0.88 2.28 2.838(6) 121.5 .
N6 H6B N2 0.88 2.62 3.313(8) 136 2_656
N3 H3A O1 0.88 2.42 2.940(8) 118.2 .
O1M H1M O2 0.84 2.15 2.904(6) 149.7 2_656
